data_7021286
loop_
_publ_author_name
'Konarev, Dmitri V.'
'Zorina, Leokadiya V.'
'Khasanov, Salavat S.'
'Litvinov, Aleksey L.'
'Otsuka, Akihiro'
'Yamochi, Hideki'
'Saito, Gunzi'
'Lyubovskaya, Rimma N.'

_publ_section_title
;
 Molecular structure, optical and magnetic properties of metal-free
 phthalocyanine radical anions in crystalline salts
 (H2Pc&#x02D9;(-))(cryptand[2,2,2][Na(+)])&#x00B7;1.5C6H4Cl2 and
 (H2Pc&#x02D9;(-))(TOA(+))&#x00B7;C6H4Cl2 (TOA(+) is tetraoctylammonium
 cation).
;
_journal_issue 19
_journal_name_full 'Dalton transactions (Cambridge, England : 2003)'
_journal_page_first 6810
_journal_page_last 6816
_journal_paper_doi 10.1039/c3dt50245g
_journal_volume 42
_journal_year 2013
_chemical_compound_source 'synthesis as described'
_chemical_formula_moiety '(C32 H18 N8), (C18 H36 N2 Na O6), 1.5(C6 H4 Cl2)'
_chemical_formula_sum 'C59 H60 Cl3 N10 Na O6'
_chemical_formula_weight 1134.51
_chemical_name_systematic
;
?
;
_space_group_IT_number 14
_symmetry_cell_setting monoclinic
_symmetry_space_group_name_Hall '-P 2yn'
_symmetry_space_group_name_H-M 'P 1 21/n 1'
_atom_sites_solution_hydrogens geom
_atom_sites_solution_primary direct
_atom_sites_solution_secondary difmap
_audit_creation_method 'SHELXL-97 and WinGX routine-INITIALISE'
_cell_angle_alpha 90.00
_cell_angle_beta 95.685(5)
_cell_angle_gamma 90.00
_cell_formula_units_Z 4
_cell_length_a 12.5237(6)
_cell_length_b 24.7015(14)
_cell_length_c 17.8755(10)
_cell_measurement_reflns_used 20511
_cell_measurement_temperature 120(2)
_cell_measurement_theta_max 26.6738
_cell_measurement_theta_min 1.6455
_cell_volume 5502.7(5)
_computing_cell_refinement
;
CrysAlisPro, Oxford Diffraction Ltd.,
Version 1.171.33.48 (release 15-09-2009 CrysAlis171 .NET)
(compiled Sep 15 2009,11:49:04)
;
_computing_data_collection
;
CrysAlisPro, Oxford Diffraction Ltd.,
Version 1.171.33.48 (release 15-09-2009 CrysAlis171 .NET)
(compiled Sep 15 2009,11:49:04)
;
_computing_data_reduction
;
CrysAlisPro, Oxford Diffraction Ltd.,
Version 1.171.33.48 (release 15-09-2009 CrysAlis171 .NET)
(compiled Sep 15 2009,11:49:04)
;
_computing_molecular_graphics 'WinGX (L.J. Farrugia, 1999)'
_computing_publication_material 'WinGX (L.J. Farrugia, 1999)'
_computing_structure_refinement 'SHELXL-97 (Sheldrick, 2008)'
_computing_structure_solution 'SHELXS-97 (Sheldrick, 2008)'
_diffrn_ambient_temperature 120(2)
_diffrn_detector_area_resol_mean 10.4752
_diffrn_measured_fraction_theta_full 0.997
_diffrn_measured_fraction_theta_max 0.997
_diffrn_measurement_device_type 'Xcalibur, Ruby, Gemini'
_diffrn_measurement_method '\w scans'
_diffrn_radiation_monochromator graphite
_diffrn_radiation_source 'Enhance (Mo) X-ray Source'
_diffrn_radiation_type MoK\a
_diffrn_radiation_wavelength 0.71073
_diffrn_reflns_av_R_equivalents 0.0540
_diffrn_reflns_av_sigmaI/netI 0.0433
_diffrn_reflns_limit_h_max 14
_diffrn_reflns_limit_h_min -15
_diffrn_reflns_limit_k_max 31
_diffrn_reflns_limit_k_min -31
_diffrn_reflns_limit_l_max 22
_diffrn_reflns_limit_l_min -19
_diffrn_reflns_number 46209
_diffrn_reflns_theta_full 26.25
_diffrn_reflns_theta_max 26.73
_diffrn_reflns_theta_min 1.65
_exptl_absorpt_coefficient_mu 0.237
_exptl_absorpt_correction_T_max 1.00000
_exptl_absorpt_correction_T_min 0.82240
_exptl_absorpt_correction_type multi-scan
_exptl_absorpt_process_details
;
CrysAlisPro, Oxford Diffraction Ltd.,
Version 1.171.34.40 (release 27-08-2010 CrysAlis171 .NET)
(compiled Aug 27 2010,11:50:40)
Empirical absorption correction using spherical harmonics,
implemented in SCALE3 ABSPACK scaling algorithm.
;
_exptl_crystal_colour black
_exptl_crystal_density_diffrn 1.369
_exptl_crystal_density_method 'not measured'
_exptl_crystal_description plate
_exptl_crystal_F_000 2376
_exptl_crystal_size_max 0.54
_exptl_crystal_size_mid 0.29
_exptl_crystal_size_min 0.15
_refine_diff_density_max 0.705
_refine_diff_density_min -0.297
_refine_diff_density_rms 0.053
_refine_ls_extinction_method none
_refine_ls_goodness_of_fit_ref 1.004
_refine_ls_hydrogen_treatment constr
_refine_ls_matrix_type full
_refine_ls_number_parameters 798
_refine_ls_number_reflns 11651
_refine_ls_number_restraints 211
_refine_ls_restrained_S_all 1.002
_refine_ls_R_factor_all 0.0704
_refine_ls_R_factor_gt 0.0512
_refine_ls_shift/su_max 0.001
_refine_ls_shift/su_mean 0.000
_refine_ls_structure_factor_coef Fsqd
_refine_ls_weighting_details 'calc w=1/[\s^2^(Fo^2^)+(0.0426P)^2^+4.7201P] where P=(Fo^2^+2Fc^2^)/3'
_refine_ls_weighting_scheme calc
_refine_ls_wR_factor_gt 0.1108
_refine_ls_wR_factor_ref 0.1213
_reflns_number_gt 9067
_reflns_number_total 11651
_reflns_threshold_expression >2\s(I)
_cod_data_source_file c3dt50245g.txt
_cod_data_source_block (H2Pc)_(CryptNa)_1.5(C6H4Cl2)
_cod_original_sg_symbol_H-M 'P 21/n'
_cod_database_code 7021286

loop_
_symmetry_equiv_pos_as_xyz
'x, y, z'
'-x+1/2, y+1/2, -z+1/2'
'-x, -y, -z'
'x-1/2, -y-1/2, z-1/2'

loop_
_atom_site_label
_atom_site_type_symbol
_atom_site_fract_x
_atom_site_fract_y
_atom_site_fract_z
_atom_site_U_iso_or_equiv
_atom_site_adp_type
_atom_site_occupancy
_atom_site_symmetry_multiplicity
_atom_site_calc_flag
_atom_site_refinement_flags
_atom_site_disorder_assembly
_atom_site_disorder_group
N1 N 0.86369(13) 0.28011(7) 0.13790(10) 0.0238(4) Uani 1 1 d . . .
H1 H 0.8070 0.2899 0.1600 0.029 Uiso 0.44(2) 1 calc PR . .
N2 N 0.65288(13) 0.24352(7) 0.13230(9) 0.0217(3) Uani 1 1 d . . .
H2 H 0.6903 0.2693 0.1566 0.026 Uiso 0.56(2) 1 calc PR . .
N3 N 0.60433(13) 0.32555(7) 0.22950(9) 0.0218(4) Uani 1 1 d . . .
H3 H 0.6623 0.3156 0.2089 0.026 Uiso 0.44(2) 1 calc PR . .
N4 N 0.81547(13) 0.36178(7) 0.23368(9) 0.0225(4) Uani 1 1 d . . .
H4 H 0.7799 0.3348 0.2108 0.027 Uiso 0.56(2) 1 calc PR . .
N5 N 0.79014(13) 0.20423(7) 0.06282(9) 0.0243(4) Uani 1 1 d . . .
N6 N 0.47798(13) 0.25836(6) 0.17678(9) 0.0216(4) Uani 1 1 d . . .
N7 N 0.67399(13) 0.40251(7) 0.30059(9) 0.0234(4) Uani 1 1 d . . .
N8 N 0.99100(14) 0.34734(7) 0.18970(9) 0.0246(4) Uani 1 1 d . . .
C1 C 0.96206(16) 0.30423(8) 0.14736(11) 0.0232(4) Uani 1 1 d . . .
C2 C 1.03525(17) 0.27625(8) 0.10130(11) 0.0249(4) Uani 1 1 d . . .
C3 C 0.97561(17) 0.23513(8) 0.06359(12) 0.0252(4) Uani 1 1 d . . .
C4 C 0.86791(16) 0.23818(8) 0.08821(11) 0.0239(4) Uani 1 1 d . . .
C5 C 0.69060(16) 0.20766(8) 0.08413(11) 0.0218(4) Uani 1 1 d . . .
C6 C 0.60522(16) 0.17147(8) 0.05378(11) 0.0225(4) Uani 1 1 d . . .
C7 C 0.51377(16) 0.18672(8) 0.08765(11) 0.0221(4) Uani 1 1 d . . .
C8 C 0.54715(16) 0.23276(8) 0.13661(11) 0.0208(4) Uani 1 1 d . . .
C9 C 0.50702(15) 0.30123(8) 0.21959(11) 0.0203(4) Uani 1 1 d . . .
C10 C 0.43003(16) 0.32967(8) 0.26267(11) 0.0221(4) Uani 1 1 d . . .
C11 C 0.48678(16) 0.37201(8) 0.29923(11) 0.0233(4) Uani 1 1 d . . .
C12 C 0.59634(16) 0.36787(8) 0.27670(11) 0.0214(4) Uani 1 1 d . . .
C13 C 0.77316(16) 0.39872(8) 0.28017(11) 0.0231(4) Uani 1 1 d . . .
C14 C 0.85665(17) 0.43706(8) 0.30550(11) 0.0240(4) Uani 1 1 d . . .
C15 C 0.94999(16) 0.42134(8) 0.27380(11) 0.0239(4) Uani 1 1 d . . .
C16 C 0.92165(16) 0.37338(8) 0.22845(11) 0.0225(4) Uani 1 1 d . . .
C18 C 1.18469(19) 0.25351(9) 0.03486(14) 0.0379(6) Uani 1 1 d . . .
H18 H 1.2565 0.2596 0.0240 0.046 Uiso 1 1 calc R . .
C17 C 1.14144(17) 0.28574(9) 0.08757(13) 0.0312(5) Uani 1 1 d . . .
H17 H 1.1827 0.3134 0.1136 0.037 Uiso 1 1 calc R . .
C19 C 1.12491(19) 0.21228(10) -0.00268(14) 0.0384(6) Uani 1 1 d . . .
H19 H 1.1569 0.1905 -0.0382 0.046 Uiso 1 1 calc R . .
C20 C 1.01938(18) 0.20254(9) 0.01109(13) 0.0318(5) Uani 1 1 d . . .
H20 H 0.9785 0.1746 -0.0145 0.038 Uiso 1 1 calc R . .
C21 C 0.60110(18) 0.13073(8) -0.00017(11) 0.0268(5) Uani 1 1 d . . .
H21 H 0.6632 0.1204 -0.0232 0.032 Uiso 1 1 calc R . .
C22 C 0.50306(19) 0.10582(8) -0.01905(12) 0.0297(5) Uani 1 1 d . . .
H22 H 0.4976 0.0782 -0.0562 0.036 Uiso 1 1 calc R . .
C23 C 0.41200(18) 0.12059(8) 0.01546(12) 0.0289(5) Uani 1 1 d . . .
H23 H 0.3462 0.1024 0.0018 0.035 Uiso 1 1 calc R . .
C24 C 0.41534(17) 0.16116(8) 0.06917(11) 0.0257(4) Uani 1 1 d . . .
H24 H 0.3532 0.1712 0.0924 0.031 Uiso 1 1 calc R . .
C25 C 0.32184(17) 0.32167(8) 0.27077(12) 0.0273(5) Uani 1 1 d . . .
H25 H 0.2833 0.2925 0.2462 0.033 Uiso 1 1 calc R . .
C26 C 0.27194(18) 0.35756(9) 0.31588(13) 0.0341(5) Uani 1 1 d . . .
H26 H 0.1979 0.3532 0.3220 0.041 Uiso 1 1 calc R . .
C27 C 0.32942(19) 0.40005(9) 0.35246(14) 0.0357(5) Uani 1 1 d . . .
H27 H 0.2938 0.4240 0.3833 0.043 Uiso 1 1 calc R . .
C28 C 0.43728(18) 0.40793(9) 0.34462(12) 0.0297(5) Uani 1 1 d . . .
H28 H 0.4761 0.4369 0.3694 0.036 Uiso 1 1 calc R . .
C29 C 0.85545(18) 0.48307(8) 0.35068(12) 0.0278(5) Uani 1 1 d . . .
H29 H 0.7921 0.4940 0.3716 0.033 Uiso 1 1 calc R . .
C30 C 0.95000(19) 0.51217(8) 0.36388(12) 0.0318(5) Uani 1 1 d . . .
H30 H 0.9515 0.5438 0.3942 0.038 Uiso 1 1 calc R . .
C31 C 1.04347(19) 0.49565(9) 0.33321(12) 0.0321(5) Uani 1 1 d . . .
H31 H 1.1075 0.5160 0.3441 0.039 Uiso 1 1 calc R . .
C32 C 1.04491(17) 0.45059(8) 0.28763(12) 0.0283(5) Uani 1 1 d . . .
H32 H 1.1083 0.4399 0.2665 0.034 Uiso 1 1 calc R . .
Na Na 0.90697(6) 0.12549(3) 0.37428(4) 0.02442(18) Uani 1 1 d . . .
N21 N 0.74826(14) 0.05054(7) 0.37736(10) 0.0248(4) Uani 1 1 d . . .
N22 N 1.06592(14) 0.19926(8) 0.36233(11) 0.0333(4) Uani 1 1 d . . .
O1 O 0.75918(11) 0.14763(6) 0.28397(8) 0.0262(3) Uani 1 1 d . . .
O2 O 0.84576(11) 0.22577(6) 0.38358(8) 0.0264(3) Uani 1 1 d . . .
O3 O 0.97486(12) 0.02534(6) 0.35892(9) 0.0344(4) Uani 1 1 d . . .
O4 O 1.00121(12) 0.10828(6) 0.25960(9) 0.0352(4) Uani 1 1 d . . .
O5 O 0.81760(12) 0.12712(6) 0.49455(8) 0.0286(3) Uani 1 1 d . . .
O6 O 1.03872(12) 0.12063(6) 0.48224(8) 0.0320(3) Uani 1 1 d . . .
C201 C 0.65818(16) 0.07023(9) 0.32515(12) 0.0280(5) Uani 1 1 d . . .
H20A H 0.6119 0.0940 0.3527 0.034 Uiso 1 1 calc R . .
H20B H 0.6144 0.0390 0.3054 0.034 Uiso 1 1 calc R . .
C202 C 0.69714(18) 0.10129(9) 0.26016(12) 0.0299(5) Uani 1 1 d . . .
H20C H 0.7411 0.0770 0.2316 0.036 Uiso 1 1 calc R . .
H20D H 0.6344 0.1130 0.2259 0.036 Uiso 1 1 calc R . .
C203 C 0.69662(17) 0.19115(8) 0.30920(12) 0.0283(5) Uani 1 1 d . . .
H20E H 0.6662 0.1810 0.3563 0.034 Uiso 1 1 calc R . .
H20F H 0.6367 0.1999 0.2707 0.034 Uiso 1 1 calc R . .
C204 C 0.76905(17) 0.23876(8) 0.32237(12) 0.0289(5) Uani 1 1 d . . .
H20G H 0.8054 0.2465 0.2769 0.035 Uiso 1 1 calc R . .
H20H H 0.7274 0.2711 0.3344 0.035 Uiso 1 1 calc R . .
C205 C 0.92862(18) 0.26506(8) 0.39454(13) 0.0324(5) Uani 1 1 d . . .
H20I H 0.9571 0.2656 0.4482 0.039 Uiso 1 1 calc R . .
H20J H 0.8986 0.3013 0.3816 0.039 Uiso 1 1 calc R . .
C206 C 1.01896(19) 0.25332(9) 0.34695(15) 0.0379(6) Uani 1 1 d . . .
H20K H 0.9916 0.2557 0.2932 0.045 Uiso 1 1 calc R . .
H20L H 1.0756 0.2811 0.3569 0.045 Uiso 1 1 calc R . .
C207 C 0.78655(18) -0.00154(8) 0.35084(13) 0.0309(5) Uani 1 1 d . . .
H20M H 0.7819 -0.0011 0.2952 0.037 Uiso 1 1 calc R . .
H20N H 0.7392 -0.0308 0.3661 0.037 Uiso 1 1 calc R . .
C208 C 0.90062(19) -0.01370(9) 0.38153(13) 0.0349(5) Uani 1 1 d . . .
H20O H 0.9051 -0.0147 0.4371 0.042 Uiso 1 1 calc R . .
H20P H 0.9208 -0.0499 0.3639 0.042 Uiso 1 1 calc R . .
C209 C 1.0077(2) 0.01500(10) 0.28651(14) 0.0391(6) Uani 1 1 d . . .
H20Q H 0.9441 0.0096 0.2497 0.047 Uiso 1 1 calc R . .
H20R H 1.0523 -0.0181 0.2876 0.047 Uiso 1 1 calc R . .
C210 C 1.07095(19) 0.06265(10) 0.26446(15) 0.0400(6) Uani 1 1 d . . .
H21A H 1.1326 0.0692 0.3025 0.048 Uiso 1 1 calc R . .
H21B H 1.0988 0.0560 0.2153 0.048 Uiso 1 1 calc R . .
C211 C 1.0497(2) 0.15669(10) 0.23653(14) 0.0434(6) Uani 1 1 d . . .
H21C H 0.9930 0.1832 0.2197 0.052 Uiso 1 1 calc R . .
H21D H 1.0909 0.1487 0.1933 0.052 Uiso 1 1 calc R . .
C212 C 1.1244(2) 0.18150(11) 0.29950(15) 0.0429(6) Uani 1 1 d . . .
H21E H 1.1793 0.1545 0.3179 0.051 Uiso 1 1 calc R . .
H21F H 1.1619 0.2129 0.2797 0.051 Uiso 1 1 calc R . .
C213 C 0.71791(18) 0.04579(8) 0.45450(12) 0.0289(5) Uani 1 1 d . . .
H21G H 0.7689 0.0212 0.4836 0.035 Uiso 1 1 calc R . .
H21H H 0.6455 0.0295 0.4530 0.035 Uiso 1 1 calc R . .
C214 C 0.71772(18) 0.09999(9) 0.49396(12) 0.0309(5) Uani 1 1 d . . .
H21I H 0.6606 0.1230 0.4684 0.037 Uiso 1 1 calc R . .
H21J H 0.7010 0.0944 0.5464 0.037 Uiso 1 1 calc R . .
C215 C 0.89326(19) 0.11419(9) 0.55669(12) 0.0338(5) Uani 1 1 d . . .
H21K H 0.9058 0.0746 0.5591 0.041 Uiso 1 1 calc R . .
H21L H 0.8660 0.1259 0.6043 0.041 Uiso 1 1 calc R . .
C216 C 0.99491(19) 0.14311(9) 0.54564(12) 0.0339(5) Uani 1 1 d . . .
H21M H 0.9805 0.1822 0.5374 0.041 Uiso 1 1 calc R . .
H21N H 1.0465 0.1391 0.5909 0.041 Uiso 1 1 calc R . .
C217 C 1.14147(18) 0.14215(11) 0.46866(15) 0.0405(6) Uani 1 1 d . . .
H21O H 1.1757 0.1173 0.4347 0.049 Uiso 1 1 calc R . .
H21P H 1.1878 0.1437 0.5168 0.049 Uiso 1 1 calc R . .
C218 C 1.13483(19) 0.19754(10) 0.43437(15) 0.0408(6) Uani 1 1 d . . .
H21Q H 1.1061 0.2231 0.4701 0.049 Uiso 1 1 calc R . .
H21R H 1.2079 0.2097 0.4258 0.049 Uiso 1 1 calc R . .
Cl1 Cl 0.92457(5) 0.41567(2) 1.01737(3) 0.03689(14) Uani 1 1 d D . .
Cl2 Cl 0.84916(6) 0.48719(2) 0.87426(3) 0.04300(16) Uani 1 1 d D . .
C1S C 0.91315(16) 0.38848(6) 0.92799(8) 0.0262(4) Uani 1 1 d D . .
C2S C 0.88056(16) 0.41965(6) 0.86523(8) 0.0265(4) Uani 1 1 d D . .
C3S C 0.87421(16) 0.39673(7) 0.79389(9) 0.0310(5) Uani 1 1 d D . .
H3S H 0.8526 0.4182 0.7509 0.037 Uiso 1 1 calc R . .
C4S C 0.89941(17) 0.34247(7) 0.78553(9) 0.0337(5) Uani 1 1 d D . .
H4S H 0.8954 0.3268 0.7368 0.040 Uiso 1 1 calc R . .
C5S C 0.93047(17) 0.31115(7) 0.84833(9) 0.0343(5) Uani 1 1 d D . .
H5S H 0.9467 0.2739 0.8426 0.041 Uiso 1 1 calc R . .
C6S C 0.93785(17) 0.33411(6) 0.91948(9) 0.0307(5) Uani 1 1 d D . .
H6S H 0.9598 0.3127 0.9624 0.037 Uiso 1 1 calc R . .
Cl3 Cl 0.6011(4) 0.56982(19) 0.4295(4) 0.0448(11) Uani 0.292(3) 1 d PDU A -1
Cl4 Cl 0.3532(2) 0.56152(18) 0.4497(2) 0.0647(12) Uani 0.292(3) 1 d PDU A -1
C11S C 0.5510(3) 0.51731(15) 0.4793(3) 0.0356(18) Uani 0.292(3) 1 d PGDU A -1
C12S C 0.4423(3) 0.5135(2) 0.4883(4) 0.039(2) Uani 0.292(3) 1 d PGDU A -1
C13S C 0.4043(4) 0.4704(2) 0.5281(5) 0.050(2) Uani 0.292(3) 1 d PGDU A -1
H13S H 0.3300 0.4677 0.5343 0.060 Uiso 0.292(3) 1 calc PR A -1
C14S C 0.4751(5) 0.4311(2) 0.5588(4) 0.059(3) Uani 0.292(3) 1 d PGDU A -1
H14S H 0.4492 0.4016 0.5860 0.071 Uiso 0.292(3) 1 calc PR A -1
C15S C 0.5838(5) 0.4349(2) 0.5498(4) 0.057(3) Uani 0.292(3) 1 d PGDU A -1
H15S H 0.6322 0.4081 0.5708 0.069 Uiso 0.292(3) 1 calc PR A -1
C16S C 0.6217(3) 0.4780(2) 0.5100(4) 0.048(3) Uani 0.292(3) 1 d PGDU A -1
H16S H 0.6960 0.4807 0.5038 0.057 Uiso 0.292(3) 1 calc PR A -1
Cl5 Cl 0.6759(4) 0.4616(2) 0.5352(3) 0.0658(16) Uani 0.208(3) 1 d PDU A -2
Cl6 Cl 0.5867(7) 0.5616(3) 0.4369(6) 0.066(2) Uani 0.208(3) 1 d PDU A -2
C21S C 0.5401(4) 0.4748(3) 0.5206(6) 0.043(3) Uani 0.208(3) 1 d PGDU A -2
C22S C 0.5010(4) 0.5198(3) 0.4798(6) 0.042(3) Uani 0.208(3) 1 d PGDU A -2
C23S C 0.3916(4) 0.5308(3) 0.4723(5) 0.051(4) Uani 0.208(3) 1 d PGDU A -2
H23S H 0.3649 0.5615 0.4445 0.062 Uiso 0.208(3) 1 calc PR A -2
C24S C 0.3214(3) 0.4970(4) 0.5057(5) 0.054(3) Uani 0.208(3) 1 d PGDU A -2
H24S H 0.2467 0.5045 0.5006 0.065 Uiso 0.208(3) 1 calc PR A -2
C25S C 0.3605(4) 0.4520(4) 0.5465(5) 0.049(3) Uani 0.208(3) 1 d PGDU A -2
H25S H 0.3125 0.4289 0.5692 0.059 Uiso 0.208(3) 1 calc PR A -2
C26S C 0.4699(5) 0.4410(3) 0.5539(5) 0.051(3) Uani 0.208(3) 1 d PGDU A -2
H26S H 0.4966 0.4103 0.5818 0.061 Uiso 0.208(3) 1 calc PR A -2

loop_
_atom_site_aniso_label
_atom_site_aniso_U_11
_atom_site_aniso_U_22
_atom_site_aniso_U_33
_atom_site_aniso_U_23
_atom_site_aniso_U_13
_atom_site_aniso_U_12
N1 0.0214(9) 0.0236(9) 0.0270(9) 0.0005(7) 0.0050(7) -0.0011(7)
N2 0.0207(9) 0.0217(8) 0.0225(8) 0.0001(7) 0.0009(7) -0.0002(7)
N3 0.0207(9) 0.0230(8) 0.0218(8) -0.0004(7) 0.0025(7) 0.0019(7)
N4 0.0232(9) 0.0201(8) 0.0237(9) 0.0010(7) -0.0005(7) -0.0020(7)
N5 0.0256(9) 0.0225(8) 0.0251(9) 0.0014(7) 0.0038(7) 0.0018(7)
N6 0.0219(9) 0.0207(8) 0.0221(8) 0.0019(7) 0.0015(7) -0.0001(7)
N7 0.0243(9) 0.0219(8) 0.0234(9) 0.0012(7) -0.0008(7) -0.0001(7)
N8 0.0247(9) 0.0225(8) 0.0263(9) 0.0032(7) 0.0018(7) -0.0029(7)
C1 0.0223(10) 0.0235(10) 0.0243(10) 0.0055(8) 0.0037(8) -0.0008(8)
C2 0.0269(11) 0.0236(10) 0.0250(10) 0.0058(8) 0.0066(8) 0.0018(8)
C3 0.0250(11) 0.0242(10) 0.0272(11) 0.0070(8) 0.0064(8) 0.0027(8)
C4 0.0243(11) 0.0241(10) 0.0239(10) 0.0037(8) 0.0065(8) 0.0020(8)
C5 0.0237(10) 0.0204(9) 0.0212(10) 0.0038(8) 0.0014(8) 0.0011(8)
C6 0.0275(11) 0.0198(9) 0.0201(10) 0.0018(8) 0.0009(8) 0.0015(8)
C7 0.0254(11) 0.0195(9) 0.0211(10) 0.0022(8) 0.0001(8) 0.0011(8)
C8 0.0216(10) 0.0206(9) 0.0199(9) 0.0029(8) 0.0007(8) -0.0013(8)
C9 0.0206(10) 0.0215(9) 0.0189(9) 0.0044(8) 0.0024(8) 0.0009(8)
C10 0.0256(10) 0.0200(9) 0.0209(10) 0.0045(8) 0.0034(8) 0.0030(8)
C11 0.0271(11) 0.0229(10) 0.0198(10) 0.0047(8) 0.0024(8) 0.0006(8)
C12 0.0253(10) 0.0203(9) 0.0182(9) 0.0035(8) 0.0000(8) 0.0022(8)
C13 0.0279(11) 0.0193(9) 0.0212(10) 0.0036(8) -0.0024(8) -0.0003(8)
C14 0.0283(11) 0.0193(10) 0.0231(10) 0.0044(8) -0.0042(8) 0.0001(8)
C15 0.0276(11) 0.0204(10) 0.0226(10) 0.0059(8) -0.0027(8) -0.0011(8)
C16 0.0237(10) 0.0214(10) 0.0221(10) 0.0056(8) 0.0006(8) -0.0026(8)
C18 0.0277(12) 0.0357(13) 0.0529(15) 0.0090(11) 0.0166(11) 0.0032(10)
C17 0.0249(11) 0.0314(12) 0.0380(12) 0.0074(10) 0.0064(9) -0.0017(9)
C19 0.0389(14) 0.0348(13) 0.0447(14) 0.0018(11) 0.0203(11) 0.0056(11)
C20 0.0322(12) 0.0280(11) 0.0367(12) 0.0020(10) 0.0114(10) 0.0022(9)
C21 0.0337(12) 0.0221(10) 0.0245(10) 0.0003(8) 0.0022(9) 0.0031(9)
C22 0.0415(13) 0.0209(10) 0.0253(11) -0.0031(8) -0.0036(9) -0.0009(9)
C23 0.0304(12) 0.0244(11) 0.0300(11) 0.0022(9) -0.0057(9) -0.0068(9)
C24 0.0249(11) 0.0239(10) 0.0279(11) 0.0036(9) 0.0008(9) -0.0017(8)
C25 0.0266(11) 0.0238(10) 0.0325(11) 0.0035(9) 0.0075(9) -0.0009(9)
C26 0.0295(12) 0.0305(12) 0.0450(14) 0.0032(10) 0.0173(10) 0.0021(9)
C27 0.0408(14) 0.0281(11) 0.0415(13) -0.0020(10) 0.0204(11) 0.0044(10)
C28 0.0374(13) 0.0252(11) 0.0275(11) -0.0011(9) 0.0089(9) 0.0000(9)
C29 0.0330(12) 0.0212(10) 0.0276(11) 0.0019(9) -0.0047(9) 0.0020(9)
C30 0.0431(14) 0.0201(10) 0.0297(11) -0.0006(9) -0.0088(10) -0.0029(9)
C31 0.0362(13) 0.0255(11) 0.0322(12) 0.0059(9) -0.0081(10) -0.0101(10)
C32 0.0276(11) 0.0265(11) 0.0298(11) 0.0077(9) -0.0015(9) -0.0043(9)
Na 0.0221(4) 0.0258(4) 0.0248(4) -0.0014(3) -0.0008(3) 0.0015(3)
N21 0.0254(9) 0.0215(8) 0.0268(9) -0.0005(7) -0.0002(7) -0.0014(7)
N22 0.0251(10) 0.0328(10) 0.0421(11) -0.0071(9) 0.0045(8) -0.0041(8)
O1 0.0229(7) 0.0258(7) 0.0292(8) 0.0016(6) -0.0011(6) -0.0004(6)
O2 0.0261(8) 0.0248(7) 0.0278(8) 0.0048(6) 0.0007(6) 0.0009(6)
O3 0.0310(9) 0.0372(9) 0.0343(9) -0.0115(7) 0.0000(7) 0.0060(7)
O4 0.0310(9) 0.0362(9) 0.0385(9) -0.0057(7) 0.0048(7) 0.0015(7)
O5 0.0306(8) 0.0280(8) 0.0265(8) 0.0021(6) -0.0010(6) -0.0028(6)
O6 0.0291(8) 0.0330(8) 0.0331(8) -0.0053(7) -0.0010(7) 0.0039(7)
C201 0.0219(11) 0.0282(11) 0.0329(12) -0.0018(9) -0.0025(9) -0.0042(9)
C202 0.0290(12) 0.0311(11) 0.0283(11) -0.0017(9) -0.0045(9) -0.0021(9)
C203 0.0232(11) 0.0299(11) 0.0315(11) 0.0085(9) 0.0011(9) 0.0061(9)
C204 0.0317(12) 0.0236(10) 0.0311(11) 0.0087(9) 0.0012(9) 0.0032(9)
C205 0.0371(13) 0.0211(10) 0.0383(13) -0.0036(9) 0.0010(10) -0.0023(9)
C206 0.0367(13) 0.0294(12) 0.0482(14) -0.0004(11) 0.0079(11) -0.0128(10)
C207 0.0377(13) 0.0215(10) 0.0332(12) -0.0026(9) 0.0026(10) -0.0029(9)
C208 0.0448(14) 0.0261(11) 0.0332(12) 0.0002(9) 0.0006(10) 0.0078(10)
C209 0.0386(14) 0.0392(13) 0.0400(13) -0.0128(11) 0.0062(11) 0.0082(11)
C210 0.0307(13) 0.0464(14) 0.0439(14) -0.0122(12) 0.0090(11) 0.0075(11)
C211 0.0471(15) 0.0454(15) 0.0403(14) -0.0047(12) 0.0183(12) -0.0023(12)
C212 0.0331(13) 0.0450(14) 0.0536(16) -0.0035(12) 0.0194(12) -0.0071(11)
C213 0.0330(12) 0.0248(10) 0.0295(11) 0.0032(9) 0.0053(9) -0.0052(9)
C214 0.0352(13) 0.0298(11) 0.0285(11) 0.0002(9) 0.0076(9) -0.0022(9)
C215 0.0424(14) 0.0342(12) 0.0237(11) 0.0004(9) -0.0020(10) 0.0063(10)
C216 0.0429(14) 0.0293(11) 0.0277(11) -0.0052(9) -0.0055(10) 0.0036(10)
C217 0.0232(12) 0.0527(15) 0.0440(14) -0.0076(12) -0.0053(10) 0.0056(11)
C218 0.0239(12) 0.0488(15) 0.0494(15) -0.0135(12) 0.0031(10) -0.0113(11)
Cl1 0.0451(3) 0.0365(3) 0.0291(3) -0.0038(2) 0.0035(2) 0.0040(3)
Cl2 0.0633(4) 0.0267(3) 0.0405(3) 0.0031(2) 0.0124(3) 0.0100(3)
C1S 0.0235(11) 0.0289(11) 0.0271(11) -0.0016(9) 0.0070(9) -0.0021(9)
C2S 0.0253(11) 0.0229(10) 0.0328(11) -0.0004(9) 0.0104(9) -0.0005(8)
C3S 0.0241(11) 0.0397(13) 0.0301(11) -0.0001(10) 0.0064(9) 0.0002(9)
C4S 0.0218(11) 0.0423(13) 0.0377(13) -0.0123(11) 0.0065(9) 0.0007(10)
C5S 0.0244(11) 0.0257(11) 0.0535(15) -0.0076(10) 0.0073(10) 0.0016(9)
C6S 0.0246(11) 0.0273(11) 0.0402(13) 0.0025(10) 0.0036(9) 0.0015(9)
Cl3 0.047(2) 0.0328(17) 0.056(2) 0.0067(14) 0.0156(17) 0.0051(14)
Cl4 0.053(2) 0.071(3) 0.074(2) -0.0010(18) 0.0271(19) 0.0174(18)
C11S 0.048(3) 0.031(5) 0.029(6) -0.008(3) 0.011(5) -0.002(4)
C12S 0.047(3) 0.034(5) 0.037(7) -0.017(3) 0.006(6) -0.011(3)
C13S 0.071(5) 0.047(5) 0.037(6) -0.017(4) 0.032(6) -0.012(4)
C14S 0.093(6) 0.041(5) 0.046(7) -0.002(4) 0.025(6) -0.015(5)
C15S 0.089(5) 0.038(5) 0.048(6) 0.004(4) 0.020(6) 0.004(5)
C16S 0.054(4) 0.044(6) 0.042(6) 0.007(4) -0.006(6) -0.006(4)
Cl5 0.054(3) 0.082(4) 0.059(3) -0.017(3) -0.003(2) 0.030(3)
Cl6 0.078(5) 0.062(4) 0.060(5) -0.007(3) 0.019(4) 0.003(4)
C21S 0.052(3) 0.044(7) 0.034(9) -0.017(5) 0.003(8) 0.022(6)
C22S 0.055(4) 0.043(7) 0.030(8) -0.014(5) 0.009(8) 0.020(6)
C23S 0.057(5) 0.030(7) 0.067(10) -0.012(6) 0.009(8) 0.025(6)
C24S 0.052(5) 0.071(8) 0.040(7) -0.006(6) 0.003(6) 0.017(5)
C25S 0.059(4) 0.053(8) 0.035(8) -0.013(5) 0.000(6) 0.003(6)
C26S 0.065(4) 0.041(6) 0.044(9) -0.008(5) 0.000(7) 0.016(6)

loop_
_atom_type_symbol
_atom_type_description
_atom_type_scat_dispersion_real
_atom_type_scat_dispersion_imag
_atom_type_scat_source
C C 0.0033 0.0016 'International Tables Vol C Tables 4.2.6.8 and 6.1.1.4'
H H 0.0000 0.0000 'International Tables Vol C Tables 4.2.6.8 and 6.1.1.4'
N N 0.0061 0.0033 'International Tables Vol C Tables 4.2.6.8 and 6.1.1.4'
O O 0.0106 0.0060 'International Tables Vol C Tables 4.2.6.8 and 6.1.1.4'
Na Na 0.0362 0.0249 'International Tables Vol C Tables 4.2.6.8 and 6.1.1.4'
Cl Cl 0.1484 0.1585 'International Tables Vol C Tables 4.2.6.8 and 6.1.1.4'

loop_
_geom_angle_atom_site_label_1
_geom_angle_atom_site_label_2
_geom_angle_atom_site_label_3
_geom_angle
C1 N1 C4 108.58(17)
C1 N1 H1 125.7
C4 N1 H1 125.7
C5 N2 C8 108.15(16)
C5 N2 H2 125.9
C8 N2 H2 125.9
C12 N3 C9 107.64(16)
C12 N3 H3 126.2
C9 N3 H3 126.2
C16 N4 C13 109.66(16)
C16 N4 H4 125.2
C13 N4 H4 125.2
C4 N5 C5 122.19(17)
C9 N6 C8 121.89(17)
C13 N7 C12 122.51(17)
C16 N8 C1 121.77(17)
N8 C1 N1 127.57(18)
N8 C1 C2 123.02(18)
N1 C1 C2 109.39(17)
C3 C2 C17 120.75(19)
C3 C2 C1 106.29(18)
C17 C2 C1 132.8(2)
C20 C3 C2 121.35(19)
C20 C3 C4 132.1(2)
C2 C3 C4 106.43(18)
N5 C4 N1 128.62(18)
N5 C4 C3 122.07(18)
N1 C4 C3 109.30(18)
N5 C5 N2 127.94(18)
N5 C5 C6 121.60(18)
N2 C5 C6 110.43(17)
C21 C6 C7 121.26(19)
C21 C6 C5 132.65(19)
C7 C6 C5 106.01(17)
C24 C7 C6 121.17(19)
C24 C7 C8 133.12(19)
C6 C7 C8 105.61(17)
N6 C8 N2 128.61(18)
N6 C8 C7 121.61(17)
N2 C8 C7 109.78(17)
N6 C9 N3 128.09(18)
N6 C9 C10 121.55(17)
N3 C9 C10 110.34(17)
C11 C10 C25 121.04(19)
C11 C10 C9 105.92(17)
C25 C10 C9 133.04(19)
C28 C11 C10 121.20(19)
C28 C11 C12 133.36(19)
C10 C11 C12 105.43(17)
N7 C12 N3 126.78(18)
N7 C12 C11 122.55(18)
N3 C12 C11 110.67(17)
N7 C13 N4 129.62(18)
N7 C13 C14 122.13(18)
N4 C13 C14 108.25(18)
C29 C14 C15 121.07(19)
C29 C14 C13 131.6(2)
C15 C14 C13 107.28(18)
C32 C15 C14 121.04(19)
C32 C15 C16 132.6(2)
C14 C15 C16 106.40(17)
N8 C16 N4 128.45(18)
N8 C16 C15 123.15(18)
N4 C16 C15 108.40(17)
C17 C18 C19 121.3(2)
C17 C18 H18 119.3
C19 C18 H18 119.3
C18 C17 C2 117.8(2)
C18 C17 H17 121.1
C2 C17 H17 121.1
C20 C19 C18 121.0(2)
C20 C19 H19 119.5
C18 C19 H19 119.5
C19 C20 C3 117.7(2)
C19 C20 H20 121.1
C3 C20 H20 121.1
C22 C21 C6 117.5(2)
C22 C21 H21 121.3
C6 C21 H21 121.3
C21 C22 C23 121.3(2)
C21 C22 H22 119.4
C23 C22 H22 119.4
C24 C23 C22 121.6(2)
C24 C23 H23 119.2
C22 C23 H23 119.2
C23 C24 C7 117.2(2)
C23 C24 H24 121.4
C7 C24 H24 121.4
C26 C25 C10 118.0(2)
C26 C25 H25 121.0
C10 C25 H25 121.0
C25 C26 C27 120.7(2)
C25 C26 H26 119.6
C27 C26 H26 119.6
C28 C27 C26 121.3(2)
C28 C27 H27 119.3
C26 C27 H27 119.3
C27 C28 C11 117.7(2)
C27 C28 H28 121.1
C11 C28 H28 121.1
C30 C29 C14 117.6(2)
C30 C29 H29 121.2
C14 C29 H29 121.2
C29 C30 C31 121.0(2)
C29 C30 H30 119.5
C31 C30 H30 119.5
C32 C31 C30 121.7(2)
C32 C31 H31 119.1
C30 C31 H31 119.1
C31 C32 C15 117.5(2)
C31 C32 H32 121.2
C15 C32 H32 121.2
O1 Na O6 166.19(6)
O1 Na O4 83.24(6)
O6 Na O4 107.82(6)
O1 Na O5 101.09(6)
O6 Na O5 69.21(5)
O4 Na O5 170.86(6)
O1 Na O2 67.24(5)
O6 Na O2 100.28(5)
O4 Na O2 112.33(6)
O5 Na O2 76.81(5)
O1 Na O3 112.29(5)
O6 Na O3 80.50(5)
O4 Na O3 64.68(5)
O5 Na O3 106.18(6)
O2 Na O3 176.97(6)
O1 Na N21 69.62(5)
O6 Na N21 113.12(6)
O4 Na N21 107.82(6)
O5 Na N21 66.84(5)
O2 Na N21 115.20(5)
O3 Na N21 66.91(5)
O1 Na N22 108.45(6)
O6 Na N22 69.45(6)
O4 Na N22 68.98(6)
O5 Na N22 116.49(6)
O2 Na N22 65.82(5)
O3 Na N22 111.94(6)
N21 Na N22 176.60(6)
C207 N21 C213 110.85(16)
C207 N21 C201 109.81(16)
C213 N21 C201 111.55(17)
C207 N21 Na 109.09(12)
C213 N21 Na 109.29(12)
C201 N21 Na 106.11(12)
C212 N22 C206 110.38(19)
C212 N22 C218 111.44(19)
C206 N22 C218 112.10(19)
C212 N22 Na 106.52(13)
C206 N22 Na 109.86(13)
C218 N22 Na 106.31(14)
C202 O1 C203 113.50(16)
C202 O1 Na 112.34(12)
C203 O1 Na 111.72(12)
C204 O2 C205 112.42(16)
C204 O2 Na 110.29(12)
C205 O2 Na 116.31(12)
C209 O3 C208 113.12(17)
C209 O3 Na 112.88(13)
C208 O3 Na 112.25(12)
C211 O4 C210 113.99(18)
C211 O4 Na 110.19(13)
C210 O4 Na 114.90(14)
C214 O5 C215 114.74(17)
C214 O5 Na 116.87(12)
C215 O5 Na 110.16(12)
C216 O6 C217 114.46(17)
C216 O6 Na 109.33(12)
C217 O6 Na 113.55(13)
N21 C201 C202 111.65(17)
N21 C201 H20A 109.3
C202 C201 H20A 109.3
N21 C201 H20B 109.3
C202 C201 H20B 109.3
H20A C201 H20B 108.0
O1 C202 C201 112.70(17)
O1 C202 H20C 109.1
C201 C202 H20C 109.1
O1 C202 H20D 109.1
C201 C202 H20D 109.1
H20C C202 H20D 107.8
O1 C203 C204 107.42(17)
O1 C203 H20E 110.2
C204 C203 H20E 110.2
O1 C203 H20F 110.2
C204 C203 H20F 110.2
H20E C203 H20F 108.5
O2 C204 C203 107.37(16)
O2 C204 H20G 110.2
C203 C204 H20G 110.2
O2 C204 H20H 110.2
C203 C204 H20H 110.2
H20G C204 H20H 108.5
O2 C205 C206 111.67(17)
O2 C205 H20I 109.3
C206 C205 H20I 109.3
O2 C205 H20J 109.3
C206 C205 H20J 109.3
H20I C205 H20J 107.9
N22 C206 C205 112.11(19)
N22 C206 H20K 109.2
C205 C206 H20K 109.2
N22 C206 H20L 109.2
C205 C206 H20L 109.2
H20K C206 H20L 107.9
N21 C207 C208 112.63(18)
N21 C207 H20M 109.1
C208 C207 H20M 109.1
N21 C207 H20N 109.1
C208 C207 H20N 109.1
H20M C207 H20N 107.8
O3 C208 C207 112.52(18)
O3 C208 H20O 109.1
C207 C208 H20O 109.1
O3 C208 H20P 109.1
C207 C208 H20P 109.1
H20O C208 H20P 107.8
O3 C209 C210 107.93(19)
O3 C209 H20Q 110.1
C210 C209 H20Q 110.1
O3 C209 H20R 110.1
C210 C209 H20R 110.1
H20Q C209 H20R 108.4
O4 C210 C209 107.56(19)
O4 C210 H21A 110.2
C209 C210 H21A 110.2
O4 C210 H21B 110.2
C209 C210 H21B 110.2
H21A C210 H21B 108.5
O4 C211 C212 112.0(2)
O4 C211 H21C 109.2
C212 C211 H21C 109.2
O4 C211 H21D 109.2
C212 C211 H21D 109.2
H21C C211 H21D 107.9
N22 C212 C211 111.73(19)
N22 C212 H21E 109.3
C211 C212 H21E 109.3
N22 C212 H21F 109.3
C211 C212 H21F 109.3
H21E C212 H21F 107.9
N21 C213 C214 112.27(17)
N21 C213 H21G 109.1
C214 C213 H21G 109.1
N21 C213 H21H 109.1
C214 C213 H21H 109.1
H21G C213 H21H 107.9
O5 C214 C213 112.29(18)
O5 C214 H21I 109.1
C213 C214 H21I 109.1
O5 C214 H21J 109.1
C213 C214 H21J 109.1
H21I C214 H21J 107.9
O5 C215 C216 107.49(18)
O5 C215 H21K 110.2
C216 C215 H21K 110.2
O5 C215 H21L 110.2
C216 C215 H21L 110.2
H21K C215 H21L 108.5
O6 C216 C215 108.73(18)
O6 C216 H21M 109.9
C215 C216 H21M 109.9
O6 C216 H21N 109.9
C215 C216 H21N 109.9
H21M C216 H21N 108.3
O6 C217 C218 113.15(19)
O6 C217 H21O 108.9
C218 C217 H21O 108.9
O6 C217 H21P 108.9
C218 C217 H21P 108.9
H21O C217 H21P 107.8
N22 C218 C217 112.74(19)
N22 C218 H21Q 109.0
C217 C218 H21Q 109.0
N22 C218 H21R 109.0
C217 C218 H21R 109.0
H21Q C218 H21R 107.8
C2S C1S C6S 119.89(11)
C2S C1S Cl1 121.52(11)
C6S C1S Cl1 118.59(11)
C1S C2S C3S 120.05(11)
C1S C2S Cl2 120.81(11)
C3S C2S Cl2 119.13(11)
C4S C3S C2S 119.93(13)
C4S C3S H3S 120.0
C2S C3S H3S 120.0
C5S C4S C3S 120.00(13)
C5S C4S H4S 120.0
C3S C4S H4S 120.0
C4S C5S C6S 120.11(13)
C4S C5S H5S 119.9
C6S C5S H5S 119.9
C5S C6S C1S 120.01(13)
C5S C6S H6S 120.0
C1S C6S H6S 120.0
C12S C11S C16S 120.0
C12S C11S Cl3 121.43(16)
C16S C11S Cl3 118.57(16)
C13S C12S C11S 120.0
C13S C12S Cl4 119.43(16)
C11S C12S Cl4 120.56(16)
C12S C13S C14S 120.0
C12S C13S H13S 120.0
C14S C13S H13S 120.0
C15S C14S C13S 120.0
C15S C14S H14S 120.0
C13S C14S H14S 120.0
C14S C15S C16S 120.0
C14S C15S H15S 120.0
C16S C15S H15S 120.0
C15S C16S C11S 120.0
C15S C16S H16S 120.0
C11S C16S H16S 120.0
C22S C21S C26S 120.0
C22S C21S Cl5 121.41(17)
C26S C21S Cl5 118.51(17)
C23S C22S C21S 120.0
C23S C22S Cl6 119.35(17)
C21S C22S Cl6 120.64(17)
C22S C23S C24S 120.0
C22S C23S H23S 120.0
C24S C23S H23S 120.0
C25S C24S C23S 120.0
C25S C24S H24S 120.0
C23S C24S H24S 120.0
C24S C25S C26S 120.0
C24S C25S H25S 120.0
C26S C25S H25S 120.0
C25S C26S C21S 120.0
C25S C26S H26S 120.0
C21S C26S H26S 120.0

loop_
_geom_bond_atom_site_label_1
_geom_bond_atom_site_label_2
_geom_bond_distance
N1 C1 1.364(3)
N1 C4 1.369(3)
N1 H1 0.8800
N2 C5 1.353(3)
N2 C8 1.360(3)
N2 H2 0.8800
N3 C12 1.353(2)
N3 C9 1.355(3)
N3 H3 0.8800
N4 C16 1.372(3)
N4 C13 1.375(3)
N4 H4 0.8800
N5 C4 1.331(3)
N5 C5 1.342(3)
N6 C9 1.336(2)
N6 C8 1.338(2)
N7 C13 1.332(3)
N7 C12 1.333(3)
N8 C16 1.329(3)
N8 C1 1.335(3)
C1 C2 1.465(3)
C2 C3 1.394(3)
C2 C17 1.396(3)
C3 C20 1.390(3)
C3 C4 1.462(3)
C5 C6 1.457(3)
C6 C21 1.391(3)
C6 C7 1.399(3)
C7 C24 1.395(3)
C7 C8 1.470(3)
C9 C10 1.471(3)
C10 C11 1.391(3)
C10 C25 1.391(3)
C11 C28 1.389(3)
C11 C12 1.471(3)
C13 C14 1.450(3)
C14 C29 1.395(3)
C14 C15 1.403(3)
C15 C32 1.392(3)
C15 C16 1.459(3)
C18 C17 1.384(3)
C18 C19 1.396(4)
C18 H18 0.9500
C17 H17 0.9500
C19 C20 1.389(3)
C19 H19 0.9500
C20 H20 0.9500
C21 C22 1.385(3)
C21 H21 0.9500
C22 C23 1.398(3)
C22 H22 0.9500
C23 C24 1.385(3)
C23 H23 0.9500
C24 H24 0.9500
C25 C26 1.388(3)
C25 H25 0.9500
C26 C27 1.398(3)
C26 H26 0.9500
C27 C28 1.386(3)
C27 H27 0.9500
C28 H28 0.9500
C29 C30 1.385(3)
C29 H29 0.9500
C30 C31 1.402(3)
C30 H30 0.9500
C31 C32 1.381(3)
C31 H31 0.9500
C32 H32 0.9500
Na O1 2.3956(16)
Na O6 2.4147(17)
Na O4 2.5010(17)
Na O5 2.5206(17)
Na O2 2.6033(16)
Na O3 2.6390(17)
Na N21 2.7209(18)
Na N22 2.723(2)
N21 C207 1.468(3)
N21 C213 1.471(3)
N21 C201 1.474(3)
N22 C212 1.467(3)
N22 C206 1.474(3)
N22 C218 1.478(3)
O1 C202 1.424(2)
O1 C203 1.429(2)
O2 C204 1.419(2)
O2 C205 1.420(3)
O3 C209 1.419(3)
O3 C208 1.425(3)
O4 C211 1.421(3)
O4 C210 1.423(3)
O5 C214 1.418(3)
O5 C215 1.423(3)
O6 C216 1.420(3)
O6 C217 1.435(3)
C201 C202 1.513(3)
C201 H20A 0.9900
C201 H20B 0.9900
C202 H20C 0.9900
C202 H20D 0.9900
C203 C204 1.490(3)
C203 H20E 0.9900
C203 H20F 0.9900
C204 H20G 0.9900
C204 H20H 0.9900
C205 C206 1.510(3)
C205 H20I 0.9900
C205 H20J 0.9900
C206 H20K 0.9900
C206 H20L 0.9900
C207 C208 1.509(3)
C207 H20M 0.9900
C207 H20N 0.9900
C208 H20O 0.9900
C208 H20P 0.9900
C209 C210 1.494(4)
C209 H20Q 0.9900
C209 H20R 0.9900
C210 H21A 0.9900
C210 H21B 0.9900
C211 C212 1.519(4)
C211 H21C 0.9900
C211 H21D 0.9900
C212 H21E 0.9900
C212 H21F 0.9900
C213 C214 1.513(3)
C213 H21G 0.9900
C213 H21H 0.9900
C214 H21I 0.9900
C214 H21J 0.9900
C215 C216 1.490(3)
C215 H21K 0.9900
C215 H21L 0.9900
C216 H21M 0.9900
C216 H21N 0.9900
C217 C218 1.498(4)
C217 H21O 0.9900
C217 H21P 0.9900
C218 H21Q 0.9900
C218 H21R 0.9900
Cl1 C1S 1.7260(15)
Cl2 C2S 1.7253(15)
C1S C2S 1.3884(13)
C1S C6S 1.3898(13)
C2S C3S 1.3903(14)
C3S C4S 1.3883(14)
C3S H3S 0.9500
C4S C5S 1.3870(14)
C4S H4S 0.9500
C5S C6S 1.3872(14)
C5S H5S 0.9500
C6S H6S 0.9500
Cl3 C11S 1.7254(19)
Cl4 C12S 1.7246(19)
C11S C12S 1.3900
C11S C16S 1.3900
C12S C13S 1.3900
C13S C14S 1.3900
C13S H13S 0.9500
C14S C15S 1.3900
C14S H14S 0.9500
C15S C16S 1.3900
C15S H15S 0.9500
C16S H16S 0.9500
Cl5 C21S 1.7259(19)
Cl6 C22S 1.7245(19)
C21S C22S 1.3900
C21S C26S 1.3900
C22S C23S 1.3900
C23S C24S 1.3900
C23S H23S 0.9500
C24S C25S 1.3900
C24S H24S 0.9500
C25S C26S 1.3900
C25S H25S 0.9500
C26S H26S 0.9500
